data_7712760
loop_
_publ_author_name
'Werner, Luis'
'Hock, Andreas'
'Luz, Christian'
'Riethmann, Melanie'
'Radius, Udo'

_publ_section_title
;
 Subvalent Group 13 Molecules by Carbene-induced Hydrogen Abstraction
;
_journal_name_full 'Dalton Transactions'
_journal_paper_doi 10.1039/D3DT00765K
_journal_year 2023
_chemical_formula_moiety 'C44 H67 Al N4'
_chemical_formula_sum 'C44 H67 Al N4'
_chemical_formula_weight 678.99
_space_group_crystal_system orthorhombic
_space_group_IT_number 18
_space_group_name_Hall 'P 2 2ab'
_space_group_name_H-M_alt 'P 21 21 2'
_atom_sites_solution_hydrogens geom
_atom_sites_solution_primary dual
_atom_sites_solution_secondary difmap
_audit_creation_method SHELXL-2018/3
_audit_update_record
;
2023-03-13 deposited with the CCDC.	2023-04-10 downloaded from the CCDC.
;
_cell_angle_alpha 90
_cell_angle_beta 90
_cell_angle_gamma 90
_cell_formula_units_Z 4
_cell_length_a 24.6548(4)
_cell_length_b 16.0707(3)
_cell_length_c 10.49990(10)
_cell_measurement_reflns_used 12129
_cell_measurement_temperature 100(2)
_cell_measurement_theta_max 75.0530
_cell_measurement_theta_min 3.3170
_cell_volume 4160.27(11)
_computing_cell_refinement 'CrysAlisPro 1.171.40.53 (Rigaku OD, 2019)'
_computing_data_collection 'CrysAlisPro 1.171.40.53 (Rigaku OD, 2019)'
_computing_data_reduction 'CrysAlisPro 1.171.40.53 (Rigaku OD, 2019)'
_computing_molecular_graphics 'ShelXLe (Huebschle et all, 2011)'
_computing_publication_material 'SHELXL-2014/6 (Sheldrick, 2014)'
_computing_structure_refinement 'SHELXL-2018/3 (Sheldrick, 2018)'
_computing_structure_solution 'SHELXT 2014/5 (Sheldrick, 2014)'
_diffrn_ambient_temperature 100(2)
_diffrn_detector_area_resol_mean 10.0000
_diffrn_measured_fraction_theta_full 0.999
_diffrn_measured_fraction_theta_max 0.978
_diffrn_measurement_device_type 'XtaLAB Synergy, Dualflex, HyPix'
_diffrn_measurement_method '\w scans'
_diffrn_radiation_type CuK\a
_diffrn_radiation_wavelength 1.54184
_diffrn_reflns_av_R_equivalents 0.0344
_diffrn_reflns_av_unetI/netI 0.0344
_diffrn_reflns_Laue_measured_fraction_full 0.999
_diffrn_reflns_Laue_measured_fraction_max 0.978
_diffrn_reflns_limit_h_max 31
_diffrn_reflns_limit_h_min -25
_diffrn_reflns_limit_k_max 20
_diffrn_reflns_limit_k_min -20
_diffrn_reflns_limit_l_max 13
_diffrn_reflns_limit_l_min -13
_diffrn_reflns_number 23991
_diffrn_reflns_point_group_measured_fraction_full 0.961
_diffrn_reflns_point_group_measured_fraction_max 0.927
_diffrn_reflns_theta_full 72.000
_diffrn_reflns_theta_max 77.670
_diffrn_reflns_theta_min 3.283
_diffrn_source 'micro-focus sealed X-ray tube'
_exptl_absorpt_coefficient_mu 0.665
_exptl_absorpt_correction_T_max 1.000
_exptl_absorpt_correction_T_min 0.766
_exptl_absorpt_correction_type gaussian
_exptl_absorpt_process_details
;
CrysAlisPro 1.171.41.73a (Rigaku Oxford Diffraction, 2020)
Numerical absorption correction based on gaussian integration over
a multifaceted crystal model
Empirical absorption correction using spherical harmonics,
implemented in SCALE3 ABSPACK scaling algorithm.
;
_exptl_crystal_colour yellow
_exptl_crystal_density_diffrn 1.084
_exptl_crystal_description block
_exptl_crystal_F_000 1488
_exptl_crystal_size_max 0.100
_exptl_crystal_size_mid 0.070
_exptl_crystal_size_min 0.050
_refine_diff_density_max 0.227
_refine_diff_density_min -0.281
_refine_diff_density_rms 0.036
_refine_ls_abs_structure_details
;
 Refined as an inversion twin.
;
_refine_ls_abs_structure_Flack 0.47(4)
_refine_ls_extinction_method none
_refine_ls_goodness_of_fit_ref 1.040
_refine_ls_hydrogen_treatment constr
_refine_ls_matrix_type full
_refine_ls_number_parameters 479
_refine_ls_number_reflns 8219
_refine_ls_number_restraints 42
_refine_ls_restrained_S_all 1.038
_refine_ls_R_factor_all 0.0458
_refine_ls_R_factor_gt 0.0388
_refine_ls_shift/su_max 0.001
_refine_ls_shift/su_mean 0.000
_refine_ls_structure_factor_coef Fsqd
_refine_ls_weighting_details 'w=1/[\s^2^(Fo^2^)+(0.0396P)^2^+1.2635P] where P=(Fo^2^+2Fc^2^)/3'
_refine_ls_weighting_scheme calc
_refine_ls_wR_factor_gt 0.0886
_refine_ls_wR_factor_ref 0.0928
_reflns_Friedel_coverage 0.700
_reflns_Friedel_fraction_full 0.914
_reflns_Friedel_fraction_max 0.861
_reflns_number_gt 7433
_reflns_number_total 8219
_reflns_threshold_expression 'I > 2\s(I)'
_cod_data_source_file d3dt00765k2.cif
_cod_data_source_block compound_13
_cod_database_code 7712760
_shelx_shelxl_version_number 2018/3
_shelx_space_group_comment
;
The symmetry employed for this shelxl refinement is uniquely defined
by the following loop, which should always be used as a source of
symmetry information in preference to the above space-group names.
They are only intended as comments.
;
_shelx_estimated_absorpt_t_min 0.937
_shelx_estimated_absorpt_t_max 0.968

loop_
_space_group_symop_operation_xyz
'x, y, z'
'-x, -y, z'
'-x+1/2, y+1/2, -z'
'x+1/2, -y+1/2, -z'

loop_
_atom_site_label
_atom_site_type_symbol
_atom_site_fract_x
_atom_site_fract_y
_atom_site_fract_z
_atom_site_U_iso_or_equiv
_atom_site_adp_type
_atom_site_occupancy
_atom_site_site_symmetry_order
_atom_site_calc_flag
_atom_site_refinement_flags_posn
_atom_site_refinement_flags_adp
_atom_site_refinement_flags_occupancy
_atom_site_disorder_assembly
_atom_site_disorder_group
Al01 Al 0.66726(3) 0.43547(4) 0.22811(6) 0.01976(14) Uani 1 1 d . . . . .
N002 N 0.61955(8) 0.28138(13) 0.32336(19) 0.0250(4) Uani 1 1 d . . . . .
N003 N 0.61641(8) 0.60608(12) 0.27794(19) 0.0228(4) Uani 1 1 d . . . . .
N004 N 0.72282(8) 0.39199(13) 0.32663(18) 0.0226(4) Uani 1 1 d . . . . .
N005 N 0.70256(8) 0.61716(12) 0.27029(19) 0.0228(4) Uani 1 1 d . . . . .
C006 C 0.57621(10) 0.22434(15) 0.3525(2) 0.0242(5) Uani 1 1 d . . . . .
C007 C 0.75938(10) 0.42925(16) 0.4157(2) 0.0231(5) Uani 1 1 d . . . . .
C008 C 0.69036(10) 0.56333(16) -0.0305(2) 0.0245(5) Uani 1 1 d . . . . .
C009 C 0.55560(10) 0.21502(17) 0.4769(2) 0.0294(6) Uani 1 1 d . . . . .
C00A C 0.71504(10) 0.48955(16) -0.0015(2) 0.0234(5) Uani 1 1 d . . . . .
C00B C 0.55496(9) 0.17489(15) 0.2527(3) 0.0263(5) Uani 1 1 d . . . . .
C00C C 0.63269(10) 0.55107(16) -0.0304(2) 0.0247(5) Uani 1 1 d . . . . .
C00D C 0.56734(10) 0.42747(17) -0.0151(2) 0.0278(5) Uani 1 1 d . . . . .
H00A H 0.550867 0.442435 -0.096944 0.042 Uiso 1 1 calc R U . . .
H00B H 0.543745 0.445911 0.054457 0.042 Uiso 1 1 calc R U . . .
H00C H 0.571951 0.366971 -0.010699 0.042 Uiso 1 1 calc R U . . .
C00E C 0.68270(10) 0.69667(15) 0.2915(2) 0.0257(5) Uani 1 1 d . . . . .
C00F C 0.62820(10) 0.68962(16) 0.2959(2) 0.0259(5) Uani 1 1 d . . . . .
C00G C 0.81610(10) 0.42174(16) 0.3981(2) 0.0271(5) Uani 1 1 d . . . . .
C00H C 0.66205(9) 0.56049(14) 0.2618(2) 0.0210(4) Uani 1 1 d . . . . .
C00I C 0.73999(11) 0.47526(16) 0.5220(2) 0.0269(5) Uani 1 1 d . . . . .
C00J C 0.62182(10) 0.46910(16) -0.0033(2) 0.0231(5) Uani 1 1 d . . . . .
C00K C 0.71665(11) 0.64610(17) -0.0572(3) 0.0318(6) Uani 1 1 d . . . . .
H00D H 0.756173 0.639549 -0.057298 0.048 Uiso 1 1 calc R U . . .
H00E H 0.706174 0.686059 0.008878 0.048 Uiso 1 1 calc R U . . .
H00F H 0.704725 0.666543 -0.140541 0.048 Uiso 1 1 calc R U . . .
C00L C 0.84109(10) 0.37249(17) 0.2890(3) 0.0295(5) Uani 1 1 d . . . . .
H00L H 0.811163 0.354814 0.230654 0.035 Uiso 1 1 calc R U . . .
C00M C 0.51689(10) 0.11348(16) 0.2813(3) 0.0332(6) Uani 1 1 d . . . . .
H00M H 0.503252 0.079120 0.215050 0.040 Uiso 1 1 calc R U . . .
C00N C 0.67330(9) 0.42693(15) 0.0279(2) 0.0223(5) Uani 1 1 d . . . . .
C00O C 0.68337(10) 0.33687(16) -0.0114(2) 0.0259(5) Uani 1 1 d . . . . .
H00G H 0.681826 0.332382 -0.104456 0.039 Uiso 1 1 calc R U . . .
H00H H 0.655513 0.301068 0.026370 0.039 Uiso 1 1 calc R U . . .
H00I H 0.719236 0.319308 0.018480 0.039 Uiso 1 1 calc R U . . .
C00P C 0.56138(9) 0.57279(16) 0.2762(3) 0.0292(5) Uani 1 1 d . . . . .
H00J H 0.538665 0.607036 0.220334 0.044 Uiso 1 1 calc R U . . .
H00K H 0.546458 0.573493 0.362670 0.044 Uiso 1 1 calc R U . . .
H00N H 0.562056 0.515478 0.244330 0.044 Uiso 1 1 calc R U . . .
C00Q C 0.60348(9) 0.36787(15) 0.2930(2) 0.0241(5) Uani 1 1 d . . . . .
H00O H 0.588578 0.394635 0.370383 0.029 Uiso 1 1 calc R U . . .
H00P H 0.574602 0.367124 0.227511 0.029 Uiso 1 1 calc R U . . .
C00R C 0.59175(11) 0.61795(18) -0.0597(3) 0.0318(6) Uani 1 1 d . . . . .
H00Q H 0.596190 0.636329 -0.148069 0.048 Uiso 1 1 calc R U . . .
H00R H 0.597350 0.665232 -0.002241 0.048 Uiso 1 1 calc R U . . .
H00S H 0.555062 0.595795 -0.047796 0.048 Uiso 1 1 calc R U . . .
C00S C 0.77429(10) 0.46891(17) -0.0084(2) 0.0294(5) Uani 1 1 d . . . . .
H00T H 0.782103 0.441522 -0.089792 0.044 Uiso 1 1 calc R U . . .
H00U H 0.783869 0.431537 0.061797 0.044 Uiso 1 1 calc R U . . .
H00V H 0.795626 0.520188 -0.001900 0.044 Uiso 1 1 calc R U . . .
C00T C 0.76043(9) 0.59882(16) 0.2578(2) 0.0272(5) Uani 1 1 d . . . . .
H00W H 0.765146 0.541026 0.230137 0.041 Uiso 1 1 calc R U . . .
H00X H 0.778327 0.606877 0.340200 0.041 Uiso 1 1 calc R U . . .
H00Y H 0.776580 0.636266 0.194632 0.041 Uiso 1 1 calc R U . . .
C00U C 0.68047(11) 0.48111(16) 0.5579(2) 0.0289(6) Uani 1 1 d . . . . .
H00Z H 0.658653 0.458009 0.485783 0.035 Uiso 1 1 calc R U . . .
C00V C 0.57274(11) 0.18697(17) 0.1160(2) 0.0293(5) Uani 1 1 d . . . . .
H010 H 0.591544 0.242032 0.111677 0.035 Uiso 1 1 calc R U . . .
C00W C 0.77749(12) 0.51389(18) 0.6030(3) 0.0367(6) Uani 1 1 d . . . . .
H011 H 0.764493 0.545012 0.673643 0.044 Uiso 1 1 calc R U . . .
C00X C 0.71875(12) 0.77076(17) 0.3053(3) 0.0349(6) Uani 1 1 d . . . . .
H012 H 0.736724 0.782142 0.223890 0.052 Uiso 1 1 calc R U . . .
H013 H 0.746165 0.759649 0.370701 0.052 Uiso 1 1 calc R U . . .
H014 H 0.697026 0.819134 0.330360 0.052 Uiso 1 1 calc R U . . .
C00Y C 0.49871(12) 0.10178(17) 0.4043(3) 0.0374(7) Uani 1 1 d . . . . .
H015 H 0.473236 0.059069 0.422631 0.045 Uiso 1 1 calc R U . . .
C00Z C 0.51761(11) 0.15216(19) 0.4999(3) 0.0358(6) Uani 1 1 d . . . . .
H016 H 0.504535 0.144151 0.584151 0.043 Uiso 1 1 calc R U . . .
C011 C 0.85132(11) 0.46118(18) 0.4827(3) 0.0362(6) Uani 1 1 d . . . . .
H01C H 0.889334 0.455614 0.470570 0.043 Uiso 1 1 calc R U . . .
C012 C 0.58549(12) 0.75425(18) 0.3133(3) 0.0374(6) Uani 1 1 d . . . . .
H01D H 0.563363 0.757914 0.235969 0.056 Uiso 1 1 calc R U . . .
H01E H 0.602641 0.808191 0.329789 0.056 Uiso 1 1 calc R U . . .
H01F H 0.562377 0.739129 0.385629 0.056 Uiso 1 1 calc R U . . .
C013 C 0.86949(11) 0.29401(19) 0.3382(3) 0.0387(7) Uani 1 1 d . . . . .
H01G H 0.882621 0.261116 0.265950 0.058 Uiso 1 1 calc R U . . .
H01H H 0.843787 0.260780 0.388077 0.058 Uiso 1 1 calc R U . . .
H01I H 0.900211 0.309934 0.392210 0.058 Uiso 1 1 calc R U . . .
C014 C 0.66916(12) 0.42815(19) 0.6760(2) 0.0350(6) Uani 1 1 d . . . . .
H01J H 0.630379 0.430308 0.696207 0.053 Uiso 1 1 calc R U . . .
H01K H 0.690057 0.449825 0.748182 0.053 Uiso 1 1 calc R U . . .
H01L H 0.679812 0.370416 0.659416 0.053 Uiso 1 1 calc R U . . .
C015 C 0.66132(13) 0.57024(19) 0.5824(2) 0.0383(6) Uani 1 1 d . . . . .
H01M H 0.671594 0.605630 0.510354 0.057 Uiso 1 1 calc R U . . .
H01N H 0.678307 0.591371 0.660371 0.057 Uiso 1 1 calc R U . . .
H01O H 0.621797 0.570802 0.592308 0.057 Uiso 1 1 calc R U . . .
C016 C 0.83242(13) 0.50814(19) 0.5836(3) 0.0419(7) Uani 1 1 d . . . . .
H01P H 0.857046 0.535989 0.638590 0.050 Uiso 1 1 calc R U . . .
C017 C 0.57255(11) 0.2704(2) 0.5866(2) 0.0366(7) Uani 1 1 d . . . . .
H017 H 0.597392 0.314168 0.552164 0.044 Uiso 1 1 calc R U . . .
C018 C 0.88161(11) 0.4244(2) 0.2115(3) 0.0423(7) Uani 1 1 d . . . . .
H01Q H 0.891403 0.394206 0.133685 0.063 Uiso 1 1 calc R U . . .
H01R H 0.914261 0.434306 0.262458 0.063 Uiso 1 1 calc R U . . .
H01S H 0.865022 0.477780 0.188735 0.063 Uiso 1 1 calc R U . . .
C019 C 0.52318(13) 0.3144(3) 0.6448(3) 0.0576(10) Uani 1 1 d . . . . .
H01T H 0.504322 0.346095 0.578522 0.086 Uiso 1 1 calc R U . . .
H01U H 0.535227 0.352264 0.712220 0.086 Uiso 1 1 calc R U . . .
H01V H 0.498466 0.272804 0.680783 0.086 Uiso 1 1 calc R U . . .
C01B C 0.61381(16) 0.1216(2) 0.0770(4) 0.0591(10) Uani 1 1 d . . . . .
H01Y H 0.624923 0.131224 -0.011421 0.089 Uiso 1 1 calc R U . . .
H01Z H 0.597464 0.066209 0.084344 0.089 Uiso 1 1 calc R U . . .
H018 H 0.645606 0.125046 0.132739 0.089 Uiso 1 1 calc R U . . .
C01C C 0.60370(14) 0.2212(3) 0.6876(3) 0.0591(11) Uani 1 1 d . . . . .
H019 H 0.636086 0.196372 0.649081 0.089 Uiso 1 1 calc R U . . .
H020 H 0.580422 0.177060 0.721696 0.089 Uiso 1 1 calc R U . . .
H021 H 0.614552 0.258601 0.756792 0.089 Uiso 1 1 calc R U . . .
C01D C 0.52514(14) 0.1908(3) 0.0230(3) 0.0581(10) Uani 1 1 d . . . . .
H022 H 0.538319 0.207461 -0.061247 0.087 Uiso 1 1 calc R U . . .
H023 H 0.498527 0.231543 0.053390 0.087 Uiso 1 1 calc R U . . .
H024 H 0.508029 0.135895 0.017323 0.087 Uiso 1 1 calc R U . . .
C1_1 C 0.67105(13) 0.2673(2) 0.3910(3) 0.0227(8) Uani 0.733(7) 1 d . U P A 1
H1A_1 H 0.676046 0.206606 0.402203 0.027 Uiso 0.733(7) 1 calc R U P A 1
H1AB_1 H 0.668244 0.292328 0.476843 0.027 Uiso 0.733(7) 1 calc R U P A 1
C2_1 C 0.72160(19) 0.3025(3) 0.3253(4) 0.0213(9) Uani 0.733(7) 1 d . U P A 1
H2A_1 H 0.754362 0.281015 0.368738 0.026 Uiso 0.733(7) 1 calc R U P A 1
H2AB_1 H 0.722525 0.282885 0.235952 0.026 Uiso 0.733(7) 1 calc R U P A 1
C1_11 C 0.6695(4) 0.2528(5) 0.2998(9) 0.0228(18) Uani 0.267(7) 1 d . U P A 2
H1A_11 H 0.676711 0.257968 0.207337 0.027 Uiso 0.267(7) 1 calc R U P A 2
H1B_11 H 0.670673 0.192883 0.321410 0.027 Uiso 0.267(7) 1 calc R U P A 2
C2_11 C 0.7135(6) 0.2958(9) 0.3701(13) 0.022(2) Uani 0.267(7) 1 d . U P A 2
H2A_11 H 0.747703 0.264710 0.357539 0.026 Uiso 0.267(7) 1 calc R U P A 2
H2AB_11 H 0.704870 0.294705 0.462169 0.026 Uiso 0.267(7) 1 calc R U P A 2

loop_
_atom_site_aniso_label
_atom_site_aniso_U_11
_atom_site_aniso_U_22
_atom_site_aniso_U_33
_atom_site_aniso_U_23
_atom_site_aniso_U_13
_atom_site_aniso_U_12
Al01 0.0197(3) 0.0219(3) 0.0177(3) 0.0010(3) 0.0000(3) 0.0006(3)
N002 0.0239(10) 0.0211(10) 0.0299(10) 0.0056(9) -0.0025(8) -0.0023(8)
N003 0.0209(9) 0.0234(10) 0.0240(9) 0.0010(9) -0.0009(8) 0.0023(8)
N004 0.0229(10) 0.0227(10) 0.0222(9) -0.0024(8) -0.0033(8) 0.0032(8)
N005 0.0242(9) 0.0227(10) 0.0215(9) -0.0028(8) 0.0005(8) -0.0006(8)
C006 0.0211(11) 0.0219(11) 0.0295(12) 0.0053(10) 0.0023(10) 0.0041(9)
C007 0.0277(12) 0.0208(11) 0.0208(10) 0.0022(10) -0.0077(9) 0.0021(10)
C008 0.0307(12) 0.0253(12) 0.0173(10) 0.0006(10) 0.0012(9) -0.0024(10)
C009 0.0243(12) 0.0336(14) 0.0304(13) 0.0096(11) 0.0017(10) 0.0064(11)
C00A 0.0250(12) 0.0269(12) 0.0183(10) 0.0010(9) 0.0022(9) -0.0042(10)
C00B 0.0226(11) 0.0198(11) 0.0365(14) -0.0003(10) 0.0036(10) 0.0035(9)
C00C 0.0300(12) 0.0271(13) 0.0170(10) -0.0005(9) 0.0006(9) 0.0018(10)
C00D 0.0271(12) 0.0308(13) 0.0253(11) 0.0009(11) -0.0023(10) -0.0002(11)
C00E 0.0322(13) 0.0226(12) 0.0225(11) -0.0011(9) -0.0009(10) 0.0005(10)
C00F 0.0316(13) 0.0228(12) 0.0233(12) -0.0007(10) -0.0001(10) 0.0028(10)
C00G 0.0294(12) 0.0231(12) 0.0289(12) 0.0014(10) -0.0069(10) -0.0003(10)
C00H 0.0233(10) 0.0224(11) 0.0174(9) 0.0019(9) -0.0010(9) 0.0003(9)
C00I 0.0351(14) 0.0242(12) 0.0215(11) 0.0006(10) -0.0057(10) 0.0043(10)
C00J 0.0245(12) 0.0278(12) 0.0168(10) 0.0001(9) 0.0008(9) -0.0006(10)
C00K 0.0380(15) 0.0297(14) 0.0277(13) 0.0039(11) 0.0020(11) -0.0037(12)
C00L 0.0234(12) 0.0309(13) 0.0343(13) -0.0016(11) -0.0038(11) 0.0023(10)
C00M 0.0278(12) 0.0197(12) 0.0521(16) -0.0014(12) 0.0066(12) 0.0011(10)
C00N 0.0248(11) 0.0252(12) 0.0169(9) 0.0020(9) 0.0007(9) -0.0005(10)
C00O 0.0302(13) 0.0248(12) 0.0226(11) -0.0011(10) 0.0027(10) 0.0011(10)
C00P 0.0236(11) 0.0292(13) 0.0347(12) -0.0002(12) -0.0011(10) 0.0020(10)
C00Q 0.0231(11) 0.0239(12) 0.0254(12) 0.0018(10) 0.0021(10) 0.0032(9)
C00R 0.0344(14) 0.0303(14) 0.0306(13) 0.0060(11) 0.0010(11) 0.0042(11)
C00S 0.0276(13) 0.0337(14) 0.0268(12) 0.0046(11) 0.0036(10) -0.0030(11)
C00T 0.0242(11) 0.0274(12) 0.0301(12) -0.0001(10) -0.0013(10) -0.0014(9)
C00U 0.0405(15) 0.0291(13) 0.0170(10) -0.0024(10) -0.0036(10) 0.0061(11)
C00V 0.0270(13) 0.0273(13) 0.0337(13) -0.0065(11) 0.0058(11) -0.0050(11)
C00W 0.0492(17) 0.0313(15) 0.0296(13) -0.0070(11) -0.0130(12) 0.0041(13)
C00X 0.0401(15) 0.0251(13) 0.0394(15) -0.0043(11) 0.0005(12) -0.0046(12)
C00Y 0.0286(13) 0.0225(12) 0.0611(18) 0.0091(13) 0.0142(13) 0.0039(11)
C00Z 0.0330(14) 0.0366(15) 0.0377(14) 0.0164(13) 0.0091(12) 0.0081(12)
C011 0.0311(14) 0.0350(15) 0.0426(15) -0.0012(13) -0.0127(12) -0.0006(11)
C012 0.0364(15) 0.0280(14) 0.0477(16) -0.0044(12) 0.0009(13) 0.0057(12)
C013 0.0300(14) 0.0340(16) 0.0520(17) -0.0055(13) -0.0081(13) 0.0073(12)
C014 0.0464(16) 0.0371(15) 0.0216(11) -0.0012(11) -0.0002(11) 0.0076(14)
C015 0.0522(17) 0.0381(15) 0.0247(12) -0.0035(12) -0.0019(12) 0.0151(14)
C016 0.0440(16) 0.0375(16) 0.0443(15) -0.0101(13) -0.0201(14) -0.0013(14)
C017 0.0281(13) 0.0596(19) 0.0222(12) 0.0072(13) 0.0003(10) -0.0038(13)
C018 0.0265(13) 0.056(2) 0.0441(16) 0.0050(15) -0.0012(12) -0.0046(13)
C019 0.0397(18) 0.087(3) 0.0462(18) -0.0262(19) 0.0083(15) -0.0064(18)
C01B 0.074(2) 0.044(2) 0.059(2) 0.0026(17) 0.0316(19) 0.0196(18)
C01C 0.0467(19) 0.093(3) 0.0379(16) 0.0291(18) -0.0106(14) -0.0141(19)
C01D 0.0408(18) 0.095(3) 0.0382(17) 0.0044(19) -0.0013(14) -0.0163(19)
C1_1 0.0221(15) 0.0222(15) 0.0239(17) 0.0042(12) 0.0003(13) 0.0024(13)
C2_1 0.0208(18) 0.0203(17) 0.023(2) 0.0016(18) 0.0023(17) 0.0006(14)
C1_11 0.023(3) 0.021(3) 0.025(4) 0.002(3) 0.002(3) 0.000(3)
C2_11 0.022(4) 0.017(3) 0.027(4) 0.006(4) 0.000(4) 0.006(3)

loop_
_atom_type_symbol
_atom_type_description
_atom_type_scat_dispersion_real
_atom_type_scat_dispersion_imag
_atom_type_scat_source
C C 0.0181 0.0091 'International Tables Vol C Tables 4.2.6.8 and 6.1.1.4'
H H 0.0000 0.0000 'International Tables Vol C Tables 4.2.6.8 and 6.1.1.4'
N N 0.0311 0.0180 'International Tables Vol C Tables 4.2.6.8 and 6.1.1.4'
Al Al 0.2130 0.2455 'International Tables Vol C Tables 4.2.6.8 and 6.1.1.4'

loop_
_geom_angle_atom_site_label_1
_geom_angle_atom_site_label_2
_geom_angle_atom_site_label_3
_geom_angle
_geom_angle_site_symmetry_1
_geom_angle_site_symmetry_3
_geom_angle_publ_flag
N004 Al01 C00Q 100.57(10) . . ?
N004 Al01 C00H 108.70(9) . . ?
C00Q Al01 C00H 114.81(10) . . ?
N004 Al01 C00N 118.61(9) . . ?
C00Q Al01 C00N 110.74(10) . . ?
C00H Al01 C00N 103.91(9) . . ?
C1_11 N002 C006 120.3(4) . . ?
C006 N002 C1_1 116.1(2) . . ?
C1_11 N002 C00Q 121.9(4) . . ?
C006 N002 C00Q 116.41(19) . . ?
C1_1 N002 C00Q 118.6(2) . . ?
C00H N003 C00F 111.53(19) . . ?
C00H N003 C00P 125.0(2) . . ?
C00F N003 C00P 123.5(2) . . ?
C007 N004 C2_1 116.0(3) . . ?
C007 N004 C2_11 107.7(5) . . ?
C007 N004 Al01 132.29(17) . . ?
C2_1 N004 Al01 110.9(2) . . ?
C2_11 N004 Al01 114.2(5) . . ?
C00H N005 C00E 111.71(19) . . ?
C00H N005 C00T 125.3(2) . . ?
C00E N005 C00T 123.0(2) . . ?
C009 C006 C00B 119.5(2) . . ?
C009 C006 N002 122.1(2) . . ?
C00B C006 N002 118.3(2) . . ?
C00G C007 C00I 118.6(2) . . ?
C00G C007 N004 120.1(2) . . ?
C00I C007 N004 121.3(2) . . ?
C00A C008 C00C 108.8(2) . . ?
C00A C008 C00K 128.0(2) . . ?
C00C C008 C00K 123.2(2) . . ?
C00Z C009 C006 118.6(3) . . ?
C00Z C009 C017 118.5(2) . . ?
C006 C009 C017 122.9(2) . . ?
C008 C00A C00N 109.2(2) . . ?
C008 C00A C00S 127.9(2) . . ?
C00N C00A C00S 122.7(2) . . ?
C00M C00B C006 119.1(2) . . ?
C00M C00B C00V 119.4(2) . . ?
C006 C00B C00V 121.5(2) . . ?
C00J C00C C008 109.0(2) . . ?
C00J C00C C00R 126.6(2) . . ?
C008 C00C C00R 124.5(2) . . ?
C00J C00D H00A 109.5 . . ?
C00J C00D H00B 109.5 . . ?
H00A C00D H00B 109.5 . . ?
C00J C00D H00C 109.5 . . ?
H00A C00D H00C 109.5 . . ?
H00B C00D H00C 109.5 . . ?
C00F C00E N005 106.2(2) . . ?
C00F C00E C00X 131.0(2) . . ?
N005 C00E C00X 122.7(2) . . ?
C00E C00F N003 106.6(2) . . ?
C00E C00F C012 130.5(2) . . ?
N003 C00F C012 122.9(2) . . ?
C011 C00G C007 119.6(2) . . ?
C011 C00G C00L 117.6(2) . . ?
C007 C00G C00L 122.8(2) . . ?
N003 C00H N005 103.9(2) . . ?
N003 C00H Al01 127.31(17) . . ?
N005 C00H Al01 128.76(16) . . ?
C00W C00I C007 119.0(2) . . ?
C00W C00I C00U 117.4(2) . . ?
C007 C00I C00U 123.5(2) . . ?
C00C C00J C00N 108.6(2) . . ?
C00C C00J C00D 125.6(2) . . ?
C00N C00J C00D 125.6(2) . . ?
C008 C00K H00D 109.5 . . ?
C008 C00K H00E 109.5 . . ?
H00D C00K H00E 109.5 . . ?
C008 C00K H00F 109.5 . . ?
H00D C00K H00F 109.5 . . ?
H00E C00K H00F 109.5 . . ?
C00G C00L C013 111.0(2) . . ?
C00G C00L C018 112.3(2) . . ?
C013 C00L C018 109.2(2) . . ?
C00G C00L H00L 108.1 . . ?
C013 C00L H00L 108.1 . . ?
C018 C00L H00L 108.1 . . ?
C00Y C00M C00B 121.1(3) . . ?
C00Y C00M H00M 119.4 . . ?
C00B C00M H00M 119.4 . . ?
C00A C00N C00J 103.9(2) . . ?
C00A C00N C00O 118.6(2) . . ?
C00J C00N C00O 121.1(2) . . ?
C00A C00N Al01 102.30(15) . . ?
C00J C00N Al01 97.47(14) . . ?
C00O C00N Al01 110.04(15) . . ?
C00N C00O H00G 109.5 . . ?
C00N C00O H00H 109.5 . . ?
H00G C00O H00H 109.5 . . ?
C00N C00O H00I 109.5 . . ?
H00G C00O H00I 109.5 . . ?
H00H C00O H00I 109.5 . . ?
N003 C00P H00J 109.5 . . ?
N003 C00P H00K 109.5 . . ?
H00J C00P H00K 109.5 . . ?
N003 C00P H00N 109.5 . . ?
H00J C00P H00N 109.5 . . ?
H00K C00P H00N 109.5 . . ?
N002 C00Q Al01 111.58(15) . . ?
N002 C00Q H00O 109.3 . . ?
Al01 C00Q H00O 109.3 . . ?
N002 C00Q H00P 109.3 . . ?
Al01 C00Q H00P 109.3 . . ?
H00O C00Q H00P 108.0 . . ?
C00C C00R H00Q 109.5 . . ?
C00C C00R H00R 109.5 . . ?
H00Q C00R H00R 109.5 . . ?
C00C C00R H00S 109.5 . . ?
H00Q C00R H00S 109.5 . . ?
H00R C00R H00S 109.5 . . ?
C00A C00S H00T 109.5 . . ?
C00A C00S H00U 109.5 . . ?
H00T C00S H00U 109.5 . . ?
C00A C00S H00V 109.5 . . ?
H00T C00S H00V 109.5 . . ?
H00U C00S H00V 109.5 . . ?
N005 C00T H00W 109.5 . . ?
N005 C00T H00X 109.5 . . ?
H00W C00T H00X 109.5 . . ?
N005 C00T H00Y 109.5 . . ?
H00W C00T H00Y 109.5 . . ?
H00X C00T H00Y 109.5 . . ?
C00I C00U C015 113.5(2) . . ?
C00I C00U C014 110.1(2) . . ?
C015 C00U C014 109.1(2) . . ?
C00I C00U H00Z 108.0 . . ?
C015 C00U H00Z 108.0 . . ?
C014 C00U H00Z 108.0 . . ?
C00B C00V C01B 111.2(2) . . ?
C00B C00V C01D 112.9(2) . . ?
C01B C00V C01D 111.6(3) . . ?
C00B C00V H010 106.9 . . ?
C01B C00V H010 106.9 . . ?
C01D C00V H010 106.9 . . ?
C016 C00W C00I 122.0(3) . . ?
C016 C00W H011 119.0 . . ?
C00I C00W H011 119.0 . . ?
C00E C00X H012 109.5 . . ?
C00E C00X H013 109.5 . . ?
H012 C00X H013 109.5 . . ?
C00E C00X H014 109.5 . . ?
H012 C00X H014 109.5 . . ?
H013 C00X H014 109.5 . . ?
C00Z C00Y C00M 119.6(3) . . ?
C00Z C00Y H015 120.2 . . ?
C00M C00Y H015 120.2 . . ?
C00Y C00Z C009 121.8(3) . . ?
C00Y C00Z H016 119.1 . . ?
C009 C00Z H016 119.1 . . ?
C016 C011 C00G 121.8(3) . . ?
C016 C011 H01C 119.1 . . ?
C00G C011 H01C 119.1 . . ?
C00F C012 H01D 109.5 . . ?
C00F C012 H01E 109.5 . . ?
H01D C012 H01E 109.5 . . ?
C00F C012 H01F 109.5 . . ?
H01D C012 H01F 109.5 . . ?
H01E C012 H01F 109.5 . . ?
C00L C013 H01G 109.5 . . ?
C00L C013 H01H 109.5 . . ?
H01G C013 H01H 109.5 . . ?
C00L C013 H01I 109.5 . . ?
H01G C013 H01I 109.5 . . ?
H01H C013 H01I 109.5 . . ?
C00U C014 H01J 109.5 . . ?
C00U C014 H01K 109.5 . . ?
H01J C014 H01K 109.5 . . ?
C00U C014 H01L 109.5 . . ?
H01J C014 H01L 109.5 . . ?
H01K C014 H01L 109.5 . . ?
C00U C015 H01M 109.5 . . ?
C00U C015 H01N 109.5 . . ?
H01M C015 H01N 109.5 . . ?
C00U C015 H01O 109.5 . . ?
H01M C015 H01O 109.5 . . ?
H01N C015 H01O 109.5 . . ?
C00W C016 C011 118.9(3) . . ?
C00W C016 H01P 120.5 . . ?
C011 C016 H01P 120.5 . . ?
C009 C017 C01C 111.2(3) . . ?
C009 C017 C019 110.8(2) . . ?
C01C C017 C019 111.1(3) . . ?
C009 C017 H017 107.9 . . ?
C01C C017 H017 107.9 . . ?
C019 C017 H017 107.9 . . ?
C00L C018 H01Q 109.5 . . ?
C00L C018 H01R 109.5 . . ?
H01Q C018 H01R 109.5 . . ?
C00L C018 H01S 109.5 . . ?
H01Q C018 H01S 109.5 . . ?
H01R C018 H01S 109.5 . . ?
C017 C019 H01T 109.5 . . ?
C017 C019 H01U 109.5 . . ?
H01T C019 H01U 109.5 . . ?
C017 C019 H01V 109.5 . . ?
H01T C019 H01V 109.5 . . ?
H01U C019 H01V 109.5 . . ?
C00V C01B H01Y 109.5 . . ?
C00V C01B H01Z 109.5 . . ?
H01Y C01B H01Z 109.5 . . ?
C00V C01B H018 109.5 . . ?
H01Y C01B H018 109.5 . . ?
H01Z C01B H018 109.5 . . ?
C017 C01C H019 109.5 . . ?
C017 C01C H020 109.5 . . ?
H019 C01C H020 109.5 . . ?
C017 C01C H021 109.5 . . ?
H019 C01C H021 109.5 . . ?
H020 C01C H021 109.5 . . ?
C00V C01D H022 109.5 . . ?
C00V C01D H023 109.5 . . ?
H022 C01D H023 109.5 . . ?
C00V C01D H024 109.5 . . ?
H022 C01D H024 109.5 . . ?
H023 C01D H024 109.5 . . ?
N002 C1_1 C2_1 115.3(3) . . ?
N002 C1_1 H1A_1 108.4 . . ?
C2_1 C1_1 H1A_1 108.4 . . ?
N002 C1_1 H1AB_1 108.4 . . ?
C2_1 C1_1 H1AB_1 108.4 . . ?
H1A_1 C1_1 H1AB_1 107.5 . . ?
N004 C2_1 C1_1 112.5(3) . . ?
N004 C2_1 H2A_1 109.1 . . ?
C1_1 C2_1 H2A_1 109.1 . . ?
N004 C2_1 H2AB_1 109.1 . . ?
C1_1 C2_1 H2AB_1 109.1 . . ?
H2A_1 C2_1 H2AB_1 107.8 . . ?
N002 C1_11 C2_11 114.9(9) . . ?
N002 C1_11 H1A_11 108.5 . . ?
C2_11 C1_11 H1A_11 108.5 . . ?
N002 C1_11 H1B_11 108.5 . . ?
C2_11 C1_11 H1B_11 108.5 . . ?
H1A_11 C1_11 H1B_11 107.5 . . ?
C1_11 C2_11 N004 114.0(9) . . ?
C1_11 C2_11 H2A_11 108.8 . . ?
N004 C2_11 H2A_11 108.8 . . ?
C1_11 C2_11 H2AB_11 108.8 . . ?
N004 C2_11 H2AB_11 108.8 . . ?
H2A_11 C2_11 H2AB_11 107.6 . . ?

loop_
_geom_bond_atom_site_label_1
_geom_bond_atom_site_label_2
_geom_bond_distance
_geom_bond_site_symmetry_2
_geom_bond_publ_flag
Al01 N004 1.853(2) . ?
Al01 C00Q 2.029(2) . ?
Al01 C00H 2.044(2) . ?
Al01 C00N 2.112(2) . ?
N002 C1_11 1.338(9) . ?
N002 C006 1.441(3) . ?
N002 C1_1 1.472(4) . ?
N002 C00Q 1.480(3) . ?
N003 C00H 1.353(3) . ?
N003 C00F 1.386(3) . ?
N003 C00P 1.459(3) . ?
N004 C007 1.430(3) . ?
N004 C2_1 1.438(5) . ?
N004 C2_11 1.628(14) . ?
N005 C00H 1.355(3) . ?
N005 C00E 1.386(3) . ?
N005 C00T 1.463(3) . ?
C006 C009 1.409(3) . ?
C006 C00B 1.416(4) . ?
C007 C00G 1.416(4) . ?
C007 C00I 1.422(3) . ?
C008 C00A 1.367(4) . ?
C008 C00C 1.435(3) . ?
C008 C00K 1.506(4) . ?
C009 C00Z 1.399(4) . ?
C009 C017 1.515(4) . ?
C00A C00N 1.472(3) . ?
C00A C00S 1.500(3) . ?
C00B C00M 1.395(3) . ?
C00B C00V 1.513(4) . ?
C00C C00J 1.374(3) . ?
C00C C00R 1.506(4) . ?
C00D C00J 1.506(3) . ?
C00D H00A 0.9800 . ?
C00D H00B 0.9800 . ?
C00D H00C 0.9800 . ?
C00E C00F 1.349(4) . ?
C00E C00X 1.493(4) . ?
C00F C012 1.490(4) . ?
C00G C011 1.394(4) . ?
C00G C00L 1.523(4) . ?
C00I C00W 1.402(4) . ?
C00I C00U 1.518(4) . ?
C00J C00N 1.475(3) . ?
C00K H00D 0.9800 . ?
C00K H00E 0.9800 . ?
C00K H00F 0.9800 . ?
C00L C013 1.533(4) . ?
C00L C018 1.535(4) . ?
C00L H00L 1.0000 . ?
C00M C00Y 1.380(4) . ?
C00M H00M 0.9500 . ?
C00N C00O 1.525(3) . ?
C00O H00G 0.9800 . ?
C00O H00H 0.9800 . ?
C00O H00I 0.9800 . ?
C00P H00J 0.9800 . ?
C00P H00K 0.9800 . ?
C00P H00N 0.9800 . ?
C00Q H00O 0.9900 . ?
C00Q H00P 0.9900 . ?
C00R H00Q 0.9800 . ?
C00R H00R 0.9800 . ?
C00R H00S 0.9800 . ?
C00S H00T 0.9800 . ?
C00S H00U 0.9800 . ?
C00S H00V 0.9800 . ?
C00T H00W 0.9800 . ?
C00T H00X 0.9800 . ?
C00T H00Y 0.9800 . ?
C00U C015 1.530(4) . ?
C00U C014 1.530(4) . ?
C00U H00Z 1.0000 . ?
C00V C01B 1.516(4) . ?
C00V C01D 1.528(4) . ?
C00V H010 1.0000 . ?
C00W C016 1.373(4) . ?
C00W H011 0.9500 . ?
C00X H012 0.9800 . ?
C00X H013 0.9800 . ?
C00X H014 0.9800 . ?
C00Y C00Z 1.371(4) . ?
C00Y H015 0.9500 . ?
C00Z H016 0.9500 . ?
C011 C016 1.382(4) . ?
C011 H01C 0.9500 . ?
C012 H01D 0.9800 . ?
C012 H01E 0.9800 . ?
C012 H01F 0.9800 . ?
C013 H01G 0.9800 . ?
C013 H01H 0.9800 . ?
C013 H01I 0.9800 . ?
C014 H01J 0.9800 . ?
C014 H01K 0.9800 . ?
C014 H01L 0.9800 . ?
C015 H01M 0.9800 . ?
C015 H01N 0.9800 . ?
C015 H01O 0.9800 . ?
C016 H01P 0.9500 . ?
C017 C01C 1.530(4) . ?
C017 C019 1.534(4) . ?
C017 H017 1.0000 . ?
C018 H01Q 0.9800 . ?
C018 H01R 0.9800 . ?
C018 H01S 0.9800 . ?
C019 H01T 0.9800 . ?
C019 H01U 0.9800 . ?
C019 H01V 0.9800 . ?
C01B H01Y 0.9800 . ?
C01B H01Z 0.9800 . ?
C01B H018 0.9800 . ?
C01C H019 0.9800 . ?
C01C H020 0.9800 . ?
C01C H021 0.9800 . ?
C01D H022 0.9800 . ?
C01D H023 0.9800 . ?
C01D H024 0.9800 . ?
C1_1 C2_1 1.533(5) . ?
C1_1 H1A_1 0.9900 . ?
C1_1 H1AB_1 0.9900 . ?
C2_1 H2A_1 0.9900 . ?
C2_1 H2AB_1 0.9900 . ?
C1_11 C2_11 1.482(17) . ?
C1_11 H1A_11 0.9900 . ?
C1_11 H1B_11 0.9900 . ?
C2_11 H2A_11 0.9900 . ?
C2_11 H2AB_11 0.9900 . ?

loop_
_geom_torsion_atom_site_label_1
_geom_torsion_atom_site_label_2
_geom_torsion_atom_site_label_3
_geom_torsion_atom_site_label_4
_geom_torsion
_geom_torsion_site_symmetry_1
_geom_torsion_site_symmetry_2
_geom_torsion_site_symmetry_3
_geom_torsion_site_symmetry_4
_geom_torsion_publ_flag
C00Q Al01 N004 C007 -120.5(2) . . . . ?
C00H Al01 N004 C007 0.4(2) . . . . ?
C00N Al01 N004 C007 118.6(2) . . . . ?
C00Q Al01 N004 C2_1 48.1(2) . . . . ?
C00H Al01 N004 C2_1 169.0(2) . . . . ?
C00N Al01 N004 C2_1 -72.7(2) . . . . ?
C00Q Al01 N004 C2_11 28.6(6) . . . . ?
C00H Al01 N004 C2_11 149.5(6) . . . . ?
C00N Al01 N004 C2_11 -92.2(6) . . . . ?
C1_11 N002 C006 C009 105.8(5) . . . . ?
C1_1 N002 C006 C009 59.5(3) . . . . ?
C00Q N002 C006 C009 -87.5(3) . . . . ?
C1_11 N002 C006 C00B -72.5(5) . . . . ?
C1_1 N002 C006 C00B -118.8(3) . . . . ?
C00Q N002 C006 C00B 94.2(3) . . . . ?
C2_1 N004 C007 C00G 68.4(3) . . . . ?
C2_11 N004 C007 C00G 86.0(6) . . . . ?
Al01 N004 C007 C00G -123.4(2) . . . . ?
C2_1 N004 C007 C00I -112.4(3) . . . . ?
C2_11 N004 C007 C00I -94.8(6) . . . . ?
Al01 N004 C007 C00I 55.8(3) . . . . ?
C00B C006 C009 C00Z 5.1(4) . . . . ?
N002 C006 C009 C00Z -173.2(2) . . . . ?
C00B C006 C009 C017 -174.6(2) . . . . ?
N002 C006 C009 C017 7.1(4) . . . . ?
C00C C008 C00A C00N -4.0(3) . . . . ?
C00K C008 C00A C00N 175.2(2) . . . . ?
C00C C008 C00A C00S 170.5(2) . . . . ?
C00K C008 C00A C00S -10.3(4) . . . . ?
C009 C006 C00B C00M -4.8(3) . . . . ?
N002 C006 C00B C00M 173.6(2) . . . . ?
C009 C006 C00B C00V 175.4(2) . . . . ?
N002 C006 C00B C00V -6.2(3) . . . . ?
C00A C008 C00C C00J -0.9(3) . . . . ?
C00K C008 C00C C00J 179.8(2) . . . . ?
C00A C008 C00C C00R -179.3(2) . . . . ?
C00K C008 C00C C00R 1.5(4) . . . . ?
C00H N005 C00E C00F -0.2(3) . . . . ?
C00T N005 C00E C00F 179.2(2) . . . . ?
C00H N005 C00E C00X 179.7(2) . . . . ?
C00T N005 C00E C00X -0.9(4) . . . . ?
N005 C00E C00F N003 0.3(3) . . . . ?
C00X C00E C00F N003 -179.6(3) . . . . ?
N005 C00E C00F C012 -178.6(3) . . . . ?
C00X C00E C00F C012 1.5(5) . . . . ?
C00H N003 C00F C00E -0.3(3) . . . . ?
C00P N003 C00F C00E -179.9(2) . . . . ?
C00H N003 C00F C012 178.7(2) . . . . ?
C00P N003 C00F C012 -0.9(4) . . . . ?
C00I C007 C00G C011 -1.8(4) . . . . ?
N004 C007 C00G C011 177.4(2) . . . . ?
C00I C007 C00G C00L 178.8(2) . . . . ?
N004 C007 C00G C00L -2.0(4) . . . . ?
C00F N003 C00H N005 0.2(2) . . . . ?
C00P N003 C00H N005 179.8(2) . . . . ?
C00F N003 C00H Al01 -178.52(16) . . . . ?
C00P N003 C00H Al01 1.1(3) . . . . ?
C00E N005 C00H N003 0.0(2) . . . . ?
C00T N005 C00H N003 -179.4(2) . . . . ?
C00E N005 C00H Al01 178.71(16) . . . . ?
C00T N005 C00H Al01 -0.7(3) . . . . ?
C00G C007 C00I C00W 2.2(4) . . . . ?
N004 C007 C00I C00W -177.0(2) . . . . ?
C00G C007 C00I C00U -174.2(2) . . . . ?
N004 C007 C00I C00U 6.7(4) . . . . ?
C008 C00C C00J C00N 5.5(3) . . . . ?
C00R C00C C00J C00N -176.2(2) . . . . ?
C008 C00C C00J C00D -169.3(2) . . . . ?
C00R C00C C00J C00D 9.0(4) . . . . ?
C011 C00G C00L C013 69.4(3) . . . . ?
C007 C00G C00L C013 -111.2(3) . . . . ?
C011 C00G C00L C018 -53.2(3) . . . . ?
C007 C00G C00L C018 126.3(3) . . . . ?
C006 C00B C00M C00Y 1.7(4) . . . . ?
C00V C00B C00M C00Y -178.5(2) . . . . ?
C008 C00A C00N C00J 7.1(2) . . . . ?
C00S C00A C00N C00J -167.8(2) . . . . ?
C008 C00A C00N C00O 144.8(2) . . . . ?
C00S C00A C00N C00O -30.0(3) . . . . ?
C008 C00A C00N Al01 -93.97(19) . . . . ?
C00S C00A C00N Al01 91.2(2) . . . . ?
C00C C00J C00N C00A -7.6(2) . . . . ?
C00D C00J C00N C00A 167.2(2) . . . . ?
C00C C00J C00N C00O -144.0(2) . . . . ?
C00D C00J C00N C00O 30.8(3) . . . . ?
C00C C00J C00N Al01 97.13(18) . . . . ?
C00D C00J C00N Al01 -88.1(2) . . . . ?
C1_11 N002 C00Q Al01 -4.7(5) . . . . ?
C006 N002 C00Q Al01 -171.25(16) . . . . ?
C1_1 N002 C00Q Al01 42.6(3) . . . . ?
C00W C00I C00U C015 52.5(3) . . . . ?
C007 C00I C00U C015 -131.1(2) . . . . ?
C00W C00I C00U C014 -70.1(3) . . . . ?
C007 C00I C00U C014 106.3(3) . . . . ?
C00M C00B C00V C01B -78.7(3) . . . . ?
C006 C00B C00V C01B 101.1(3) . . . . ?
C00M C00B C00V C01D 47.6(4) . . . . ?
C006 C00B C00V C01D -132.6(3) . . . . ?
C007 C00I C00W C016 -0.5(4) . . . . ?
C00U C00I C00W C016 176.0(3) . . . . ?
C00B C00M C00Y C00Z 1.1(4) . . . . ?
C00M C00Y C00Z C009 -0.8(4) . . . . ?
C006 C009 C00Z C00Y -2.3(4) . . . . ?
C017 C009 C00Z C00Y 177.3(3) . . . . ?
C007 C00G C011 C016 -0.3(4) . . . . ?
C00L C00G C011 C016 179.1(3) . . . . ?
C00I C00W C016 C011 -1.6(5) . . . . ?
C00G C011 C016 C00W 2.0(5) . . . . ?
C00Z C009 C017 C01C 66.2(3) . . . . ?
C006 C009 C017 C01C -114.1(3) . . . . ?
C00Z C009 C017 C019 -57.8(4) . . . . ?
C006 C009 C017 C019 121.8(3) . . . . ?
C006 N002 C1_1 C2_1 156.7(3) . . . . ?
C00Q N002 C1_1 C2_1 -57.1(4) . . . . ?
C007 N004 C2_1 C1_1 104.3(3) . . . . ?
Al01 N004 C2_1 C1_1 -66.3(4) . . . . ?
N002 C1_1 C2_1 N004 69.4(4) . . . . ?
C006 N002 C1_11 C2_11 -131.7(7) . . . . ?
C00Q N002 C1_11 C2_11 62.3(10) . . . . ?
N002 C1_11 C2_11 N004 -67.7(12) . . . . ?
C007 N004 C2_11 C1_11 170.4(8) . . . . ?
Al01 N004 C2_11 C1_11 13.9(11) . . . . ?
